data_4061246
loop_
_publ_author_name
'Shin, Richard Y. C.'
'Tan, Geok Kheng'
'Koh, Lip Lin'
'Goh, Lai Yoong'
'Webster, Richard D.'

_publ_section_title
;
[(Ln)Ru{?3-(tpdt)}] Complexes as Dithiolate Donors to Group 10
Metal Centers. Synthetic, Single Crystal X-ray and Elecrtrochemical
Studies. {Ln = C6Me6 (HMB) and C5Me5 (Cp*); tpdt = S(CH2CH2)2S)2}.
;
_journal_issue 26
_journal_name_full Organometallics
_journal_page_first 6108
_journal_page_last 6115
_journal_paper_doi 10.1021/om049407t
_journal_volume 23
_journal_year 2004
_chemical_formula_sum 'C57 H63.5 F12 N2.5 P4 Pt Ru S3'
_chemical_formula_weight 1527.82
_space_group_IT_number 2
_symmetry_cell_setting triclinic
_symmetry_space_group_name_Hall '-P 1'
_symmetry_space_group_name_H-M 'P -1'
_cell_angle_alpha 81.1810(10)
_cell_angle_beta 85.8850(10)
_cell_angle_gamma 88.4860(10)
_cell_formula_units_Z 2
_cell_length_a 12.4542(5)
_cell_length_b 13.7573(5)
_cell_length_c 18.2964(7)
_cell_measurement_temperature 223(2)
_cell_volume 3089.4(2)
_diffrn_ambient_temperature 223(2)
_exptl_crystal_density_diffrn 1.642
_cod_original_formula_sum 'C57 H63.50 F12 N2.50 P4 Pt Ru S3'
_cod_database_code 4061246

loop_
_symmetry_equiv_pos_as_xyz
'x, y, z'
'-x, -y, -z'

loop_
_atom_site_label
_atom_site_type_symbol
_atom_site_fract_x
_atom_site_fract_y
_atom_site_fract_z
_atom_site_U_iso_or_equiv
_atom_site_adp_type
_atom_site_occupancy
_atom_site_symmetry_multiplicity
_atom_site_calc_flag
_atom_site_refinement_flags
_atom_site_disorder_assembly
_atom_site_disorder_group
Ru1 Ru 0.71978(5) 0.89315(5) 0.60910(3) 0.04201(18) Uani 1 1 d . . .
Pt1 Pt 0.75323(2) 0.687464(19) 0.752099(14) 0.03063(11) Uani 1 1 d . . .
S1 S 0.73886(15) 0.86374(14) 0.73832(10) 0.0398(4) Uani 1 1 d . . .
S2 S 0.75421(15) 0.72198(15) 0.62155(10) 0.0423(5) Uani 1 1 d . . .
S3 S 0.90550(15) 0.90795(17) 0.59465(12) 0.0553(6) Uani 1 1 d . . .
P1 P 0.74137(14) 0.68241(12) 0.87838(10) 0.0292(4) Uani 1 1 d . . .
P2 P 0.75555(15) 0.52053(14) 0.75174(10) 0.0351(4) Uani 1 1 d . . .
C1 C 0.8698(6) 0.9181(6) 0.7419(5) 0.052(2) Uani 1 1 d . . .
H1A H 0.8627 0.9899 0.7308 0.062 Uiso 1 1 calc R . .
H1B H 0.8937 0.9015 0.7922 0.062 Uiso 1 1 calc R . .
C2 C 0.9527(6) 0.8834(7) 0.6884(5) 0.058(2) Uani 1 1 d . . .
H2A H 0.9661 0.8127 0.7023 0.070 Uiso 1 1 calc R . .
H2B H 1.0204 0.9177 0.6898 0.070 Uiso 1 1 calc R . .
C3 C 0.8980(6) 0.7064(7) 0.5924(5) 0.059(2) Uani 1 1 d . . .
H3A H 0.9368 0.6793 0.6359 0.071 Uiso 1 1 calc R . .
H3B H 0.9047 0.6588 0.5576 0.071 Uiso 1 1 calc R . .
C4 C 0.9505(7) 0.8011(7) 0.5560(5) 0.063(3) Uani 1 1 d . . .
H4A H 0.9369 0.8116 0.5033 0.075 Uiso 1 1 calc R . .
H4B H 1.0285 0.7938 0.5596 0.075 Uiso 1 1 calc R . .
C5 C 0.5626(6) 0.8794(6) 0.5626(5) 0.058(2) Uani 1 1 d . . .
C6 C 0.5469(6) 0.9404(7) 0.6184(5) 0.057(2) Uani 1 1 d . . .
C7 C 0.6100(7) 1.0239(7) 0.6162(5) 0.055(2) Uani 1 1 d . . .
C8 C 0.6859(7) 1.0497(6) 0.5598(5) 0.056(2) Uani 1 1 d . . .
C9 C 0.7038(6) 0.9925(7) 0.5028(5) 0.055(2) Uani 1 1 d . . .
C10 C 0.6443(7) 0.9068(7) 0.5022(5) 0.056(2) Uani 1 1 d . . .
C11 C 0.4619(7) 0.9145(9) 0.6825(6) 0.085(4) Uani 1 1 d . . .
H11A H 0.3962 0.9517 0.6717 0.127 Uiso 1 1 calc R . .
H11B H 0.4882 0.9307 0.7277 0.127 Uiso 1 1 calc R . .
H11C H 0.4473 0.8447 0.6888 0.127 Uiso 1 1 calc R . .
C12 C 0.5890(9) 1.0861(9) 0.6783(6) 0.091(4) Uani 1 1 d . . .
H12A H 0.6509 1.0816 0.7080 0.136 Uiso 1 1 calc R . .
H12B H 0.5260 1.0621 0.7094 0.136 Uiso 1 1 calc R . .
H12C H 0.5769 1.1542 0.6570 0.136 Uiso 1 1 calc R . .
C13 C 0.7530(9) 1.1417(7) 0.5575(6) 0.086(3) Uani 1 1 d . . .
H13A H 0.7215 1.1961 0.5255 0.130 Uiso 1 1 calc R . .
H13B H 0.8260 1.1293 0.5385 0.130 Uiso 1 1 calc R . .
H13C H 0.7541 1.1581 0.6072 0.130 Uiso 1 1 calc R . .
C14 C 0.7898(8) 1.0231(8) 0.4402(5) 0.077(3) Uani 1 1 d . . .
H14A H 0.7816 1.0928 0.4220 0.115 Uiso 1 1 calc R . .
H14B H 0.7818 0.9857 0.4001 0.115 Uiso 1 1 calc R . .
H14C H 0.8607 1.0103 0.4587 0.115 Uiso 1 1 calc R . .
C15 C 0.6614(10) 0.8446(8) 0.4436(6) 0.089(3) Uani 1 1 d . . .
H15A H 0.6084 0.8617 0.4072 0.134 Uiso 1 1 calc R . .
H15B H 0.6540 0.7760 0.4652 0.134 Uiso 1 1 calc R . .
H15C H 0.7331 0.8550 0.4196 0.134 Uiso 1 1 calc R . .
C66 C 0.4963(9) 0.7915(8) 0.5596(7) 0.097(4) Uani 1 1 d . . .
H66A H 0.4471 0.7801 0.6035 0.145 Uiso 1 1 calc R . .
H66B H 0.5431 0.7343 0.5576 0.145 Uiso 1 1 calc R . .
H66C H 0.4556 0.8029 0.5157 0.145 Uiso 1 1 calc R . .
C1A C 0.6153(6) 0.7360(5) 0.9096(4) 0.0349(16) Uani 1 1 d . . .
C2A C 0.5360(5) 0.7669(5) 0.8598(4) 0.0342(16) Uani 1 1 d . . .
H2A1 H 0.5490 0.7601 0.8096 0.041 Uiso 1 1 calc R . .
C3A C 0.4392(6) 0.8070(5) 0.8834(4) 0.0435(18) Uani 1 1 d . . .
H3A1 H 0.3875 0.8290 0.8494 0.052 Uiso 1 1 calc R . .
C4A C 0.4194(6) 0.8144(5) 0.9577(5) 0.051(2) Uani 1 1 d . . .
H4A1 H 0.3532 0.8409 0.9739 0.061 Uiso 1 1 calc R . .
C5A C 0.4953(6) 0.7836(5) 1.0089(5) 0.0464(19) Uani 1 1 d . . .
H5A H 0.4816 0.7904 1.0591 0.056 Uiso 1 1 calc R . .
C6A C 0.5918(6) 0.7426(5) 0.9842(4) 0.0407(17) Uani 1 1 d . . .
H6A H 0.6423 0.7189 1.0187 0.049 Uiso 1 1 calc R . .
C1B C 0.8524(6) 0.7546(5) 0.9011(4) 0.0324(15) Uani 1 1 d . . .
C2B C 0.9546(6) 0.7375(5) 0.8685(4) 0.0365(16) Uani 1 1 d . . .
H2B1 H 0.9645 0.6889 0.8376 0.044 Uiso 1 1 calc R . .
C3B C 1.0406(6) 0.7914(6) 0.8812(4) 0.0439(18) Uani 1 1 d . . .
H3B1 H 1.1097 0.7779 0.8606 0.053 Uiso 1 1 calc R . .
C4B C 1.0262(7) 0.8638(6) 0.9234(5) 0.054(2) Uani 1 1 d . . .
H4B1 H 1.0846 0.9033 0.9290 0.065 Uiso 1 1 calc R . .
C5B C 0.9274(7) 0.8808(6) 0.9585(5) 0.059(2) Uani 1 1 d . . .
H5B H 0.9194 0.9288 0.9900 0.071 Uiso 1 1 calc R . .
C6B C 0.8397(6) 0.8263(5) 0.9468(4) 0.0442(18) Uani 1 1 d . . .
H6B H 0.7717 0.8380 0.9699 0.053 Uiso 1 1 calc R . .
C1C C 0.7461(5) 0.5695(4) 0.9445(3) 0.0275(14) Uani 1 1 d . . .
C2C C 0.6533(5) 0.5136(5) 0.9597(4) 0.0322(15) Uani 1 1 d . . .
H2C H 0.5914 0.5332 0.9344 0.039 Uiso 1 1 calc R . .
C3C C 0.6516(6) 0.4291(5) 1.0118(4) 0.0389(17) Uani 1 1 d . . .
H3C H 0.5884 0.3921 1.0219 0.047 Uiso 1 1 calc R . .
C4C C 0.7420(6) 0.3990(5) 1.0491(4) 0.0378(17) Uani 1 1 d . . .
H4C H 0.7408 0.3414 1.0842 0.045 Uiso 1 1 calc R . .
C5C C 0.8337(6) 0.4538(5) 1.0344(4) 0.0378(17) Uani 1 1 d . . .
H5C H 0.8953 0.4339 1.0599 0.045 Uiso 1 1 calc R . .
C6C C 0.8361(6) 0.5391(5) 0.9817(4) 0.0352(16) Uani 1 1 d . . .
H6C H 0.8995 0.5758 0.9716 0.042 Uiso 1 1 calc R . .
C1D C 0.6247(6) 0.4641(5) 0.7763(4) 0.0384(17) Uani 1 1 d . . .
C2D C 0.5363(6) 0.5201(6) 0.7951(4) 0.0437(18) Uani 1 1 d . . .
H2D H 0.5439 0.5878 0.7959 0.052 Uiso 1 1 calc R . .
C3D C 0.4368(6) 0.4775(7) 0.8128(4) 0.053(2) Uani 1 1 d . . .
H3D H 0.3766 0.5164 0.8246 0.063 Uiso 1 1 calc R . .
C4D C 0.4259(7) 0.3781(7) 0.8133(4) 0.056(2) Uani 1 1 d . . .
H4D H 0.3591 0.3483 0.8281 0.067 Uiso 1 1 calc R . .
C5D C 0.5127(7) 0.3223(6) 0.7922(5) 0.056(2) Uani 1 1 d . . .
H5D H 0.5041 0.2552 0.7899 0.067 Uiso 1 1 calc R . .
C6D C 0.6121(6) 0.3646(6) 0.7743(4) 0.0445(19) Uani 1 1 d . . .
H6D H 0.6715 0.3261 0.7607 0.053 Uiso 1 1 calc R . .
C1E C 0.8525(6) 0.4535(5) 0.8102(4) 0.0357(16) Uani 1 1 d . . .
C2E C 0.8267(6) 0.3686(5) 0.8604(4) 0.0411(17) Uani 1 1 d . . .
H2E H 0.7554 0.3466 0.8673 0.049 Uiso 1 1 calc R . .
C3E C 0.9072(7) 0.3168(6) 0.9003(5) 0.053(2) Uani 1 1 d . . .
H3E H 0.8899 0.2602 0.9345 0.063 Uiso 1 1 calc R . .
C4E C 1.0118(8) 0.3485(7) 0.8896(5) 0.060(2) Uani 1 1 d . . .
H4E H 1.0659 0.3122 0.9155 0.073 Uiso 1 1 calc R . .
C5E C 1.0382(7) 0.4334(7) 0.8411(5) 0.058(2) Uani 1 1 d . . .
H5E H 1.1098 0.4550 0.8347 0.070 Uiso 1 1 calc R . .
C6E C 0.9579(6) 0.4871(6) 0.8015(4) 0.0451(19) Uani 1 1 d . . .
H6E H 0.9751 0.5455 0.7693 0.054 Uiso 1 1 calc R . .
C1F C 0.7908(8) 0.4820(6) 0.6618(4) 0.052(2) Uani 1 1 d . . .
C2F C 0.8954(8) 0.4536(6) 0.6398(5) 0.060(2) Uani 1 1 d . . .
H2F H 0.9514 0.4561 0.6712 0.073 Uiso 1 1 calc R . .
C3F C 0.9167(12) 0.4220(8) 0.5725(6) 0.092(4) Uani 1 1 d . . .
H3F H 0.9871 0.4021 0.5588 0.110 Uiso 1 1 calc R . .
C4F C 0.8377(16) 0.4188(11) 0.5253(7) 0.121(6) Uani 1 1 d . . .
H4F H 0.8530 0.3952 0.4800 0.145 Uiso 1 1 calc R . .
C5F C 0.7335(14) 0.4510(12) 0.5447(6) 0.121(6) Uani 1 1 d . . .
H5F H 0.6795 0.4528 0.5111 0.145 Uiso 1 1 calc R . .
C6F C 0.7094(10) 0.4808(9) 0.6143(5) 0.087(4) Uani 1 1 d . . .
H6F H 0.6388 0.4996 0.6284 0.104 Uiso 1 1 calc R . .
P3 P 0.27297(19) 0.08682(17) 0.84061(15) 0.0583(6) Uani 1 1 d D . .
F1 F 0.2786(9) 0.1810(5) 0.8723(5) 0.209(6) Uani 1 1 d D . .
F2 F 0.2661(8) 0.1391(7) 0.7641(4) 0.199(5) Uani 1 1 d D . .
F3 F 0.2696(8) -0.0138(5) 0.8157(5) 0.183(4) Uani 1 1 d D . .
F4 F 0.2770(6) 0.0293(7) 0.9213(4) 0.166(4) Uani 1 1 d D . .
F5 F 0.1499(5) 0.0875(6) 0.8564(5) 0.174(4) Uani 1 1 d D . .
F6 F 0.3950(5) 0.0828(8) 0.8299(5) 0.207(6) Uani 1 1 d D . .
P4 P 0.21552(15) 0.66523(16) 0.69743(11) 0.0549(6) Uani 1 1 d D . .
F7 F 0.2061(6) 0.7611(4) 0.6365(3) 0.1088(18) Uiso 0.50 1 d PD A 1
F8 F 0.2921(5) 0.7226(5) 0.7422(4) 0.1088(18) Uiso 0.50 1 d PD A 1
F9 F 0.2248(6) 0.5690(4) 0.7583(3) 0.1088(18) Uiso 0.50 1 d PD A 1
F10 F 0.1389(5) 0.6075(5) 0.6526(4) 0.1088(18) Uiso 0.50 1 d PD A 1
F11 F 0.1123(4) 0.7014(5) 0.7438(4) 0.1088(18) Uiso 0.50 1 d PD A 1
F12 F 0.3186(4) 0.6287(5) 0.6510(4) 0.1088(18) Uiso 0.50 1 d PD A 1
F7A F 0.08788(18) 0.6714(6) 0.6916(4) 0.1147(18) Uiso 0.50 1 d PD A 2
F8A F 0.2157(6) 0.7792(2) 0.7064(5) 0.1147(18) Uiso 0.50 1 d PD A 2
F9A F 0.34314(19) 0.6594(6) 0.7034(4) 0.1147(18) Uiso 0.50 1 d PD A 2
F10A F 0.2154(6) 0.5515(2) 0.6886(5) 0.1147(18) Uiso 0.50 1 d PD A 2
F11A F 0.1980(6) 0.6363(6) 0.78554(13) 0.1147(18) Uiso 0.50 1 d PD A 2
F12A F 0.2330(6) 0.6945(6) 0.60942(13) 0.1147(18) Uiso 0.50 1 d PD A 2
N1S N 0.7454(9) 0.1406(8) 0.8318(6) 0.123(4) Uiso 1 1 d D . .
C1S C 0.6869(8) 0.0807(7) 0.8679(6) 0.077(3) Uiso 1 1 d D . .
C2S C 0.6073(8) 0.0038(7) 0.9079(6) 0.084(3) Uiso 1 1 d D . .
H2S1 H 0.5343 0.0275 0.9005 0.126 Uiso 1 1 calc R . .
H2S2 H 0.6185 -0.0074 0.9605 0.126 Uiso 1 1 calc R . .
H2S3 H 0.6190 -0.0574 0.8880 0.126 Uiso 1 1 calc R . .
N2S N 0.0201(12) 0.1302(10) 0.6249(6) 0.155(5) Uiso 1 1 d D . .
C3S C 0.0086(9) 0.1693(8) 0.6792(5) 0.076(3) Uiso 1 1 d D . .
C4S C -0.0120(9) 0.2153(8) 0.7503(5) 0.085(3) Uiso 1 1 d D . .
H4S1 H -0.0849 0.2419 0.7528 0.128 Uiso 1 1 calc R . .
H4S2 H 0.0386 0.2678 0.7501 0.128 Uiso 1 1 calc R . .
H4S3 H -0.0028 0.1654 0.7931 0.128 Uiso 1 1 calc R . .
N3S N 0.5278(14) 0.6272(16) 0.4141(12) 0.114(7) Uiso 0.50 1 d PD . .
C5S C 0.6168(14) 0.6217(16) 0.3840(12) 0.090(7) Uiso 0.50 1 d PD . .
C6S C 0.7352(14) 0.6320(18) 0.3531(13) 0.100(8) Uiso 0.50 1 d PD . .
H6S1 H 0.7437 0.6939 0.3199 0.150 Uiso 0.50 1 calc PR . .
H6S2 H 0.7549 0.5780 0.3262 0.150 Uiso 0.50 1 calc PR . .
H6S3 H 0.7813 0.6307 0.3937 0.150 Uiso 0.50 1 calc PR . .

loop_
_atom_site_aniso_label
_atom_site_aniso_U_11
_atom_site_aniso_U_22
_atom_site_aniso_U_33
_atom_site_aniso_U_23
_atom_site_aniso_U_13
_atom_site_aniso_U_12
Ru1 0.0276(3) 0.0492(4) 0.0405(4) 0.0205(3) -0.0015(3) -0.0011(3)
Pt1 0.03014(16) 0.03139(16) 0.02726(15) 0.00618(10) -0.00222(10) -0.00436(11)
S1 0.0355(10) 0.0349(10) 0.0434(11) 0.0139(8) -0.0057(8) -0.0041(8)
S2 0.0377(10) 0.0543(12) 0.0298(9) 0.0092(8) -0.0010(8) 0.0013(9)
S3 0.0291(10) 0.0637(14) 0.0600(13) 0.0314(11) 0.0000(9) -0.0033(9)
P1 0.0290(9) 0.0246(9) 0.0322(9) 0.0014(7) -0.0021(7) -0.0013(7)
P2 0.0420(11) 0.0365(10) 0.0260(9) -0.0014(8) -0.0016(8) -0.0062(8)
C1 0.047(5) 0.040(5) 0.063(5) 0.017(4) -0.013(4) -0.009(4)
C2 0.036(5) 0.063(6) 0.066(6) 0.028(5) -0.014(4) -0.010(4)
C3 0.041(5) 0.072(6) 0.054(5) 0.016(4) 0.009(4) 0.005(4)
C4 0.041(5) 0.079(7) 0.058(6) 0.016(5) 0.008(4) 0.008(4)
C5 0.033(4) 0.054(5) 0.079(7) 0.025(5) -0.020(4) -0.001(4)
C6 0.031(4) 0.078(7) 0.051(5) 0.022(5) -0.006(4) 0.012(4)
C7 0.043(5) 0.062(6) 0.053(5) 0.012(4) -0.014(4) 0.014(4)
C8 0.044(5) 0.050(5) 0.067(6) 0.015(5) -0.016(4) 0.006(4)
C9 0.038(5) 0.061(6) 0.054(5) 0.032(4) -0.005(4) 0.002(4)
C10 0.058(6) 0.061(6) 0.045(5) 0.004(4) -0.018(4) 0.021(5)
C11 0.041(5) 0.117(9) 0.079(7) 0.030(6) 0.010(5) 0.017(6)
C12 0.083(8) 0.110(10) 0.080(8) -0.014(7) -0.023(6) 0.021(7)
C13 0.092(8) 0.063(7) 0.100(9) 0.017(6) -0.036(7) -0.007(6)
C14 0.059(6) 0.084(7) 0.069(7) 0.035(5) 0.015(5) 0.009(5)
C15 0.099(9) 0.086(8) 0.084(8) -0.014(6) -0.025(7) 0.025(7)
C66 0.065(7) 0.082(8) 0.133(11) 0.032(7) -0.037(7) -0.020(6)
C1A 0.035(4) 0.021(3) 0.047(4) 0.000(3) -0.001(3) -0.003(3)
C2A 0.036(4) 0.025(4) 0.039(4) 0.002(3) 0.000(3) 0.000(3)
C3A 0.038(4) 0.036(4) 0.053(5) 0.009(4) -0.008(4) -0.003(3)
C4A 0.041(5) 0.032(4) 0.074(6) 0.000(4) 0.012(4) 0.005(3)
C5A 0.047(5) 0.039(4) 0.052(5) -0.006(4) 0.010(4) -0.004(4)
C6A 0.044(4) 0.034(4) 0.044(4) -0.005(3) -0.002(3) 0.002(3)
C1B 0.039(4) 0.024(3) 0.032(4) 0.003(3) -0.004(3) -0.003(3)
C2B 0.037(4) 0.029(4) 0.042(4) 0.002(3) -0.005(3) -0.002(3)
C3B 0.035(4) 0.044(5) 0.049(5) 0.005(4) -0.005(3) -0.001(3)
C4B 0.048(5) 0.044(5) 0.071(6) -0.004(4) -0.007(4) -0.020(4)
C5B 0.061(6) 0.043(5) 0.078(6) -0.025(5) -0.002(5) -0.013(4)
C6B 0.041(4) 0.038(4) 0.054(5) -0.011(4) 0.003(4) -0.007(3)
C1C 0.038(4) 0.021(3) 0.022(3) -0.002(3) -0.001(3) -0.002(3)
C2C 0.031(4) 0.030(4) 0.035(4) -0.005(3) -0.001(3) 0.001(3)
C3C 0.035(4) 0.032(4) 0.047(4) 0.002(3) 0.005(3) -0.008(3)
C4C 0.042(4) 0.031(4) 0.036(4) 0.007(3) 0.000(3) 0.002(3)
C5C 0.038(4) 0.034(4) 0.040(4) 0.001(3) -0.008(3) 0.002(3)
C6C 0.035(4) 0.036(4) 0.034(4) -0.003(3) -0.005(3) -0.002(3)
C1D 0.044(4) 0.042(4) 0.028(4) 0.002(3) -0.009(3) -0.008(3)
C2D 0.049(5) 0.042(4) 0.041(4) -0.004(3) -0.012(4) -0.001(4)
C3D 0.039(5) 0.072(6) 0.046(5) -0.005(4) -0.008(4) -0.002(4)
C4D 0.051(5) 0.070(6) 0.046(5) 0.000(4) -0.004(4) -0.025(5)
C5D 0.065(6) 0.048(5) 0.054(5) 0.002(4) -0.010(4) -0.018(4)
C6D 0.050(5) 0.040(4) 0.044(4) -0.006(3) -0.006(4) -0.010(4)
C1E 0.037(4) 0.039(4) 0.033(4) -0.012(3) -0.004(3) 0.005(3)
C2E 0.049(5) 0.039(4) 0.036(4) -0.010(3) -0.004(3) 0.002(3)
C3E 0.068(6) 0.041(5) 0.051(5) -0.009(4) -0.017(4) 0.010(4)
C4E 0.065(6) 0.062(6) 0.062(6) -0.027(5) -0.025(5) 0.021(5)
C5E 0.044(5) 0.065(6) 0.073(6) -0.030(5) -0.016(4) 0.006(4)
C6E 0.042(5) 0.045(5) 0.051(5) -0.017(4) 0.002(4) -0.005(4)
C1F 0.079(6) 0.051(5) 0.028(4) -0.007(4) -0.001(4) -0.022(5)
C2F 0.088(7) 0.050(5) 0.040(5) -0.006(4) 0.019(5) 0.000(5)
C3F 0.141(12) 0.072(7) 0.059(7) -0.017(6) 0.037(7) -0.002(7)
C4F 0.205(18) 0.113(11) 0.048(7) -0.023(7) 0.021(10) -0.069(12)
C5F 0.166(15) 0.173(15) 0.030(6) -0.022(7) -0.007(7) -0.083(12)
C6F 0.096(8) 0.124(10) 0.042(5) -0.007(6) 0.000(5) -0.051(7)
P3 0.0523(14) 0.0480(14) 0.0738(16) -0.0085(12) -0.0008(12) 0.0009(11)
F1 0.353(16) 0.112(7) 0.169(9) -0.078(7) 0.095(9) -0.096(9)
F2 0.270(13) 0.210(11) 0.088(6) 0.046(6) 0.005(7) 0.105(9)
F3 0.260(13) 0.097(6) 0.201(11) -0.070(7) 0.027(9) -0.012(7)
F4 0.141(8) 0.208(10) 0.123(7) 0.038(7) 0.004(6) 0.066(7)
F5 0.075(5) 0.168(9) 0.244(11) 0.071(8) -0.007(6) 0.028(5)
F6 0.070(5) 0.279(14) 0.236(12) 0.053(10) 0.028(6) 0.017(7)
P4 0.0393(12) 0.0738(16) 0.0443(12) 0.0108(11) 0.0017(9) 0.0073(11)

loop_
_geom_bond_atom_site_label_1
_geom_bond_atom_site_label_2
_geom_bond_distance
_geom_bond_site_symmetry_2
_geom_bond_publ_flag
Ru1 C10 2.210(8) . ?
Ru1 C5 2.213(8) . ?
Ru1 C9 2.218(7) . ?
Ru1 C6 2.235(8) . ?
Ru1 C8 2.245(8) . ?
Ru1 C7 2.245(8) . ?
Ru1 S3 2.320(2) . ?
Ru1 S2 2.362(2) . ?
Ru1 S1 2.3647(19) . ?
Pt1 P1 2.2951(18) . ?
Pt1 P2 2.2970(19) . ?
Pt1 S2 2.3620(18) . ?
Pt1 S1 2.4026(19) . ?
S1 C1 1.821(8) . ?
S2 C3 1.848(8) . ?
S3 C4 1.786(10) . ?
S3 C2 1.834(8) . ?
P1 C1A 1.809(7) . ?
P1 C1C 1.819(6) . ?
P1 C1B 1.830(7) . ?
P2 C1E 1.810(7) . ?
P2 C1D 1.821(7) . ?
P2 C1F 1.825(8) . ?
C1 C2 1.491(12) . ?
C3 C4 1.511(12) . ?
C5 C6 1.417(13) . ?
C5 C10 1.459(12) . ?
C5 C66 1.492(13) . ?
C6 C7 1.402(13) . ?
C6 C11 1.529(11) . ?
C7 C8 1.361(12) . ?
C7 C12 1.529(14) . ?
C8 C9 1.401(13) . ?
C8 C13 1.529(13) . ?
C9 C10 1.411(12) . ?
C9 C14 1.529(11) . ?
C10 C15 1.473(13) . ?
C1A C6A 1.392(10) . ?
C1A C2A 1.405(10) . ?
C2A C3A 1.381(10) . ?
C3A C4A 1.382(11) . ?
C4A C5A 1.391(11) . ?
C5A C6A 1.390(10) . ?
C1B C6B 1.387(10) . ?
C1B C2B 1.397(10) . ?
C2B C3B 1.372(10) . ?
C3B C4B 1.352(11) . ?
C4B C5B 1.377(12) . ?
C5B C6B 1.387(11) . ?
C1C C6C 1.375(9) . ?
C1C C2C 1.393(9) . ?
C2C C3C 1.385(9) . ?
C3C C4C 1.379(10) . ?
C4C C5C 1.373(10) . ?
C5C C6C 1.400(9) . ?
C1D C2D 1.381(11) . ?
C1D C6D 1.388(10) . ?
C2D C3D 1.380(11) . ?
C3D C4D 1.377(12) . ?
C4D C5D 1.376(12) . ?
C5D C6D 1.379(11) . ?
C1E C6E 1.393(10) . ?
C1E C2E 1.399(10) . ?
C2E C3E 1.398(11) . ?
C3E C4E 1.375(12) . ?
C4E C5E 1.387(13) . ?
C5E C6E 1.404(11) . ?
C1F C6F 1.383(13) . ?
C1F C2F 1.400(12) . ?
C2F C3F 1.374(13) . ?
C3F C4F 1.360(19) . ?
C4F C5F 1.40(2) . ?
C5F C6F 1.407(15) . ?
P3 F2 1.480(6) . ?
P3 F1 1.503(6) . ?
P3 F6 1.519(6) . ?
P3 F3 1.525(6) . ?
P3 F5 1.539(6) . ?
P3 F4 1.568(7) . ?
P4 F8 1.5981(8) . ?
P4 F10A 1.5982(8) . ?
P4 F7 1.5990(8) . ?
P4 F12A 1.5994(8) . ?
P4 F11 1.5996(8) . ?
P4 F7A 1.6000(8) . ?
P4 F9A 1.6001(8) . ?
P4 F12 1.6006(8) . ?
P4 F11A 1.6007(8) . ?
P4 F9 1.6011(8) . ?
P4 F8A 1.6020(8) . ?
P4 F10 1.6021(8) . ?
N1S C1S 1.201(4) . ?
C1S C2S 1.534(4) . ?
N2S C3S 1.199(4) . ?
C3S C4S 1.534(4) . ?
N3S C5S 1.209(5) . ?
C5S C6S 1.542(5) . ?
